data_8103089
loop_
_publ_author_name
'Yu-Mei Hao'

_publ_section_title
;
 Crystal structure of 2-chloro-N'-(2-methoxy- benzylidene)benzohydrazide,
 C15H13ClN2O2
;
_journal_issue 1
_journal_name_full 'Zeitschrift f\"ur Kristallographie - New Crystal Structures'
_journal_page_first 11
_journal_volume 226
_journal_year 2011
_chemical_formula_moiety 'C15 H13 Cl N2 O2'
_chemical_formula_sum 'C15 H13 Cl N2 O2'
_chemical_formula_weight 288.72
_chemical_name_systematic
; 
2-chloro-<i>N'</i>-(2-methoxybenzylidene)benzohydrazide, 
C~15~H~13~ClN~2~O~2~
;
_space_group_IT_number 2
_symmetry_cell_setting triclinic
_symmetry_space_group_name_Hall '-P 1'
_symmetry_space_group_name_H-M 'P -1'
_atom_sites_solution_hydrogens geom
_atom_sites_solution_primary direct
_atom_sites_solution_secondary difmap
_audit_creation_method SHELXL-97
_cell_angle_alpha 107.587(2)
_cell_angle_beta 95.724(2)
_cell_angle_gamma 93.646(2)
_cell_formula_units_Z 2
_cell_length_a 4.9555(10)
_cell_length_b 11.540(2)
_cell_length_c 12.782(3)
_cell_measurement_reflns_used 1637
_cell_measurement_temperature 298(2)
_cell_measurement_theta_max 26.9
_cell_measurement_theta_min 2.8
_cell_volume 689.9(2)
_computing_cell_refinement <i>SAINT</i>
_computing_data_collection <i>SMART</i>
_computing_data_reduction <i>SAINT</i>
_computing_molecular_graphics <i>SHELXTL</i>
_computing_publication_material <i>SHELXTL</i>
_computing_structure_refinement '<i>SHELXL</i>-97 [12]'
_computing_structure_solution '<i>SHELXS</i>-97 [11]'
_diffrn_ambient_temperature 298(2)
_diffrn_measured_fraction_theta_full 0.975
_diffrn_measured_fraction_theta_max 0.975
_diffrn_measurement_device_type 'Bruker SMART 1000 CCD diffractometer'
_diffrn_measurement_method '\w scans'
_diffrn_radiation_monochromator graphite
_diffrn_radiation_source 'fine-focus sealed tube'
_diffrn_radiation_type MoK\a
_diffrn_radiation_wavelength 0.71073
_diffrn_reflns_av_R_equivalents 0.0235
_diffrn_reflns_av_sigmaI/netI 0.0371
_diffrn_reflns_limit_h_max 6
_diffrn_reflns_limit_h_min -6
_diffrn_reflns_limit_k_max 14
_diffrn_reflns_limit_k_min -14
_diffrn_reflns_limit_l_max 14
_diffrn_reflns_limit_l_min -16
_diffrn_reflns_number 5636
_diffrn_reflns_theta_full 27.00
_diffrn_reflns_theta_max 27.00
_diffrn_reflns_theta_min 2.87
_exptl_absorpt_coefficient_mu 0.279
_exptl_absorpt_correction_T_max 0.9411
_exptl_absorpt_correction_T_min 0.9285
_exptl_absorpt_correction_type multi-scan
_exptl_crystal_colour colorless
_exptl_crystal_density_diffrn 1.390
_exptl_crystal_density_method 'not measured'
_exptl_crystal_description block
_exptl_crystal_F_000 300
_exptl_crystal_size_max 0.27
_exptl_crystal_size_mid 0.23
_exptl_crystal_size_min 0.22
_refine_diff_density_max 0.207
_refine_diff_density_min -0.428
_refine_diff_density_rms 0.040
_refine_ls_extinction_method none
_refine_ls_goodness_of_fit_ref 1.019
_refine_ls_hydrogen_treatment mixed
_refine_ls_matrix_type full
_refine_ls_number_parameters 185
_refine_ls_number_reflns 2938
_refine_ls_number_restraints 1
_refine_ls_restrained_S_all 1.019
_refine_ls_R_factor_all 0.0683
_refine_ls_R_factor_gt 0.0446
_refine_ls_shift/su_max 0.000
_refine_ls_shift/su_mean 0.000
_refine_ls_structure_factor_coef Fsqd
_refine_ls_weighting_details 'calc w=1/[\s^2^(Fo^2^)+(0.0514P)^2^+0.1470P] where P=(Fo^2^+2Fc^2^)/3'
_refine_ls_weighting_scheme calc
_refine_ls_wR_factor_gt 0.1036
_refine_ls_wR_factor_ref 0.1171
_reflns_number_gt 2108
_reflns_number_total 2938
_reflns_threshold_expression >2sigma(I)
_cod_data_source_file 1267-3274.cff
_cod_data_source_block 3
_cod_original_sg_symbol_H-M P-1
_cod_database_code 8103089

loop_
_symmetry_equiv_pos_as_xyz
'x, y, z'
'-x, -y, -z'

loop_
_atom_site_label
_atom_site_type_symbol
_atom_site_fract_x
_atom_site_fract_y
_atom_site_fract_z
_atom_site_U_iso_or_equiv
_atom_site_adp_type
_atom_site_occupancy
_atom_site_symmetry_multiplicity
_atom_site_calc_flag
_atom_site_refinement_flags
Cl1 Cl 0.15282(12) 0.10504(5) 0.18460(5) 0.0683(2) Uani 1 1 d .
N1 N 0.7114(3) 0.23267(14) 0.54843(12) 0.0400(4) Uani 1 1 d .
N2 N 0.7138(3) 0.14238(14) 0.44823(12) 0.0377(4) Uani 1 1 d D
O1 O 1.2923(3) 0.50687(12) 0.62340(11) 0.0538(4) Uani 1 1 d .
O2 O 0.2582(3) 0.09558(15) 0.42657(13) 0.0648(5) Uani 1 1 d .
C1 C 0.9525(4) 0.40440(17) 0.68648(15) 0.0396(4) Uani 1 1 d .
C2 C 1.1427(4) 0.50600(17) 0.70730(16) 0.0422(5) Uani 1 1 d .
C3 C 1.1670(4) 0.59913(19) 0.80742(18) 0.0536(6) Uani 1 1 d .
H3 H 1.2938 0.6666 0.8212 0.064 Uiso 1 1 calc R
C4 C 1.0030(5) 0.5914(2) 0.88614(18) 0.0616(6) Uani 1 1 d .
H4 H 1.0220 0.6532 0.9536 0.074 Uiso 1 1 calc R
C5 C 0.8110(5) 0.4933(2) 0.86644(18) 0.0601(6) Uani 1 1 d .
H5 H 0.6984 0.4897 0.9196 0.072 Uiso 1 1 calc R
C6 C 0.7869(4) 0.4005(2) 0.76726(17) 0.0491(5) Uani 1 1 d .
H6 H 0.6575 0.3340 0.7542 0.059 Uiso 1 1 calc R
C7 C 0.9284(4) 0.30562(16) 0.58161(15) 0.0402(4) Uani 1 1 d .
H7 H 1.0718 0.2960 0.5390 0.048 Uiso 1 1 calc R
C8 C 0.4791(3) 0.07936(16) 0.39254(15) 0.0384(4) Uani 1 1 d .
C9 C 0.5115(3) -0.01092(16) 0.28395(15) 0.0364(4) Uani 1 1 d .
C10 C 0.3678(4) -0.00883(17) 0.18539(16) 0.0432(5) Uani 1 1 d .
C11 C 0.3972(4) -0.0929(2) 0.08549(17) 0.0539(6) Uani 1 1 d .
H11 H 0.2988 -0.0901 0.0206 0.065 Uiso 1 1 calc R
C12 C 0.5733(5) -0.1809(2) 0.08258(19) 0.0593(6) Uani 1 1 d .
H12 H 0.5940 -0.2380 0.0155 0.071 Uiso 1 1 calc R
C13 C 0.7184(4) -0.18469(19) 0.17851(19) 0.0549(6) Uani 1 1 d .
H13 H 0.8377 -0.2442 0.1761 0.066 Uiso 1 1 calc R
C14 C 0.6883(4) -0.10056(17) 0.27848(17) 0.0452(5) Uani 1 1 d .
H14 H 0.7877 -0.1040 0.3430 0.054 Uiso 1 1 calc R
C15 C 1.4823(5) 0.6103(2) 0.6398(2) 0.0628(6) Uani 1 1 d .
H15A H 1.3886 0.6827 0.6547 0.094 Uiso 1 1 calc R
H15B H 1.5696 0.6009 0.5743 0.094 Uiso 1 1 calc R
H15C H 1.6172 0.6170 0.7012 0.094 Uiso 1 1 calc R
H2 H 0.875(3) 0.130(2) 0.423(2) 0.080 Uiso 1 1 d D

loop_
_atom_site_aniso_label
_atom_site_aniso_U_11
_atom_site_aniso_U_22
_atom_site_aniso_U_33
_atom_site_aniso_U_23
_atom_site_aniso_U_13
_atom_site_aniso_U_12
Cl1 0.0609(4) 0.0619(4) 0.0776(4) 0.0205(3) -0.0147(3) 0.0165(3)
N1 0.0325(8) 0.0428(8) 0.0403(9) 0.0067(7) 0.0040(7) 0.0044(7)
N2 0.0258(8) 0.0412(8) 0.0405(9) 0.0048(7) 0.0044(6) 0.0025(6)
O1 0.0495(9) 0.0527(8) 0.0510(9) 0.0074(7) 0.0052(7) -0.0099(7)
O2 0.0244(7) 0.0876(11) 0.0627(10) -0.0065(8) 0.0081(7) 0.0041(7)
C1 0.0333(10) 0.0454(10) 0.0388(10) 0.0118(8) 0.0001(8) 0.0077(8)
C2 0.0346(10) 0.0471(10) 0.0417(11) 0.0103(9) -0.0006(8) 0.0063(8)
C3 0.0462(12) 0.0515(12) 0.0513(13) 0.0027(10) -0.0071(10) 0.0034(10)
C4 0.0565(14) 0.0704(15) 0.0427(13) -0.0044(11) -0.0020(11) 0.0152(12)
C5 0.0534(13) 0.0829(17) 0.0423(12) 0.0137(12) 0.0099(10) 0.0164(12)
C6 0.0417(11) 0.0592(12) 0.0453(12) 0.0150(10) 0.0040(9) 0.0056(9)
C7 0.0345(10) 0.0415(10) 0.0416(11) 0.0085(8) 0.0057(8) 0.0028(8)
C8 0.0253(9) 0.0429(10) 0.0447(11) 0.0100(8) 0.0041(8) 0.0042(7)
C9 0.0260(9) 0.0386(9) 0.0416(10) 0.0092(8) 0.0038(8) -0.0017(7)
C10 0.0323(10) 0.0441(10) 0.0497(12) 0.0126(9) -0.0017(8) -0.0014(8)
C11 0.0521(13) 0.0611(13) 0.0413(12) 0.0099(10) -0.0037(10) -0.0038(10)
C12 0.0602(14) 0.0562(13) 0.0489(13) -0.0019(10) 0.0088(11) 0.0019(11)
C13 0.0490(12) 0.0473(12) 0.0637(15) 0.0072(10) 0.0124(11) 0.0120(9)
C14 0.0381(11) 0.0486(11) 0.0488(12) 0.0150(9) 0.0044(9) 0.0058(9)
C15 0.0639(15) 0.0559(13) 0.0679(16) 0.0238(12) 0.0009(12) -0.0111(11)

loop_
_atom_type_symbol
_atom_type_description
_atom_type_scat_dispersion_real
_atom_type_scat_dispersion_imag
_atom_type_scat_source
C C 0.0033 0.0016 'International Tables Vol C Tables 4.2.6.8 and 6.1.1.4'
H H 0.0000 0.0000 'International Tables Vol C Tables 4.2.6.8 and 6.1.1.4'
N N 0.0061 0.0033 'International Tables Vol C Tables 4.2.6.8 and 6.1.1.4'
O O 0.0106 0.0060 'International Tables Vol C Tables 4.2.6.8 and 6.1.1.4'
Cl Cl 0.1484 0.1585 'International Tables Vol C Tables 4.2.6.8 and 6.1.1.4'

loop_
_geom_angle_atom_site_label_1
_geom_angle_atom_site_label_2
_geom_angle_atom_site_label_3
_geom_angle
C7 N1 N2 114.80(15)
C8 N2 N1 119.82(14)
C8 N2 H2 122.7(16)
N1 N2 H2 117.5(16)
C2 O1 C15 117.63(16)
C6 C1 C2 118.42(18)
C6 C1 C7 121.22(18)
C2 C1 C7 120.35(17)
O1 C2 C3 124.02(18)
O1 C2 C1 115.76(16)
C3 C2 C1 120.21(19)
C4 C3 C2 119.8(2)
C4 C3 H3 120.1
C2 C3 H3 120.1
C3 C4 C5 120.8(2)
C3 C4 H4 119.6
C5 C4 H4 119.6
C4 C5 C6 119.5(2)
C4 C5 H5 120.3
C6 C5 H5 120.3
C5 C6 C1 121.2(2)
C5 C6 H6 119.4
C1 C6 H6 119.4
N1 C7 C1 120.19(17)
N1 C7 H7 119.9
C1 C7 H7 119.9
O2 C8 N2 123.22(17)
O2 C8 C9 122.91(16)
N2 C8 C9 113.86(15)
C14 C9 C10 117.68(17)
C14 C9 C8 120.45(17)
C10 C9 C8 121.86(16)
C11 C10 C9 121.61(18)
C11 C10 Cl1 117.92(16)
C9 C10 Cl1 120.43(15)
C12 C11 C10 119.5(2)
C12 C11 H11 120.3
C10 C11 H11 120.3
C13 C12 C11 120.1(2)
C13 C12 H12 119.9
C11 C12 H12 119.9
C12 C13 C14 120.3(2)
C12 C13 H13 119.8
C14 C13 H13 119.8
C13 C14 C9 120.81(19)
C13 C14 H14 119.6
C9 C14 H14 119.6
O1 C15 H15A 109.5
O1 C15 H15B 109.5
H15A C15 H15B 109.5
O1 C15 H15C 109.5
H15A C15 H15C 109.5
H15B C15 H15C 109.5

loop_
_geom_bond_atom_site_label_1
_geom_bond_atom_site_label_2
_geom_bond_distance
Cl1 C10 1.745(2)
N1 C7 1.274(2)
N1 N2 1.387(2)
N2 C8 1.342(2)
N2 H2 0.894(10)
O1 C2 1.365(2)
O1 C15 1.422(2)
O2 C8 1.222(2)
C1 C6 1.391(3)
C1 C2 1.398(3)
C1 C7 1.462(3)
C2 C3 1.389(3)
C3 C4 1.374(3)
C3 H3 0.9300
C4 C5 1.375(3)
C4 H4 0.9300
C5 C6 1.379(3)
C5 H5 0.9300
C6 H6 0.9300
C7 H7 0.9300
C8 C9 1.493(2)
C9 C14 1.388(3)
C9 C10 1.392(3)
C10 C11 1.378(3)
C11 C12 1.376(3)
C11 H11 0.9300
C12 C13 1.372(3)
C12 H12 0.9300
C13 C14 1.380(3)
C13 H13 0.9300
C14 H14 0.9300
C15 H15A 0.9600
C15 H15B 0.9600
C15 H15C 0.9600

loop_
_geom_hbond_atom_site_label_D
_geom_hbond_atom_site_label_H
_geom_hbond_atom_site_label_A
_geom_hbond_distance_DH
_geom_hbond_distance_HA
_geom_hbond_distance_DA
_geom_hbond_angle_DHA
_geom_hbond_site_symmetry_A
N2 H2 O2 0.894(10) 1.965(14) 2.809(2) 157(2) 1_655
